data_7206825
loop_
_publ_author_name
'Cui, Peipei'
'Dou, Jianmin'
'Sun, Di'
'Dai, Fangna'
'Wang, Suna'
'Sun, Daofeng'
'Wu, Qingyin'

_publ_section_title
;
 Reaction vessel- and concentration-induced supramolecular isomerism in
 layered lanthanide-organic frameworks
;
_journal_issue 23
_journal_name_full CrystEngComm
_journal_page_first 6968
_journal_paper_doi 10.1039/c1ce05839h
_journal_volume 13
_journal_year 2011
_chemical_formula_sum 'C86 H95 La2 N2 O17 S6'
_chemical_formula_weight 1898.82
_chemical_name_systematic
;
?
;
_space_group_IT_number 14
_symmetry_cell_setting monoclinic
_symmetry_space_group_name_Hall '-P 2ybc'
_symmetry_space_group_name_H-M 'P 1 21/c 1'
_atom_sites_solution_hydrogens geom
_atom_sites_solution_primary direct
_atom_sites_solution_secondary difmap
_audit_creation_method SHELXL-97
_cell_angle_alpha 90.00
_cell_angle_beta 92.699(4)
_cell_angle_gamma 90.00
_cell_formula_units_Z 4
_cell_length_a 13.036(3)
_cell_length_b 34.721(6)
_cell_length_c 23.393(5)
_cell_measurement_reflns_used 3691
_cell_measurement_temperature 298(2)
_cell_measurement_theta_max 39.894
_cell_measurement_theta_min 4.602
_cell_volume 10576(4)
_computing_cell_refinement 'Bruker SMART'
_computing_data_collection 'Bruker SMART (Bruker, 2001)'
_computing_data_reduction 'Bruker SAINT+ (Bruker, 2001)'
_computing_molecular_graphics 'Bruker SHELXTL (Bruker, 2001)'
_computing_publication_material 'Bruker SHELXTL'
_computing_structure_refinement 'SHELXL-97 (Sheldrick, 2008)'
_computing_structure_solution 'SHELXS-97 (Sheldrick, 2008)'
_diffrn_ambient_temperature 298(2)
_diffrn_measured_fraction_theta_full 0.982
_diffrn_measured_fraction_theta_max 0.982
_diffrn_measurement_device_type 'Bruker SMART APEXII'
_diffrn_measurement_method 'phi and omega scans'
_diffrn_radiation_monochromator graphite
_diffrn_radiation_source 'fine-focus sealed tube'
_diffrn_radiation_type MoK\a
_diffrn_radiation_wavelength 0.71073
_diffrn_reflns_av_R_equivalents 0.0821
_diffrn_reflns_av_sigmaI/netI 0.1053
_diffrn_reflns_limit_h_max 14
_diffrn_reflns_limit_h_min -14
_diffrn_reflns_limit_k_max 38
_diffrn_reflns_limit_k_min -35
_diffrn_reflns_limit_l_max 23
_diffrn_reflns_limit_l_min -26
_diffrn_reflns_number 44869
_diffrn_reflns_theta_full 23.33
_diffrn_reflns_theta_max 23.33
_diffrn_reflns_theta_min 1.05
_exptl_absorpt_coefficient_mu 0.969
_exptl_absorpt_correction_T_max 0.9265
_exptl_absorpt_correction_T_min 0.9093
_exptl_absorpt_correction_type multi-scan
_exptl_absorpt_process_details sadabs
_exptl_crystal_colour colorless
_exptl_crystal_density_diffrn 1.193
_exptl_crystal_density_method 'not measured'
_exptl_crystal_description block
_exptl_crystal_F_000 3884
_exptl_crystal_size_max 0.10
_exptl_crystal_size_mid 0.10
_exptl_crystal_size_min 0.08
_platon_squeeze_details
;
Disordered, independent solvent molecules
were eliminated from the refinement
using SQUEEZE/PLATON [Spek, A.L. (2003), J. Appl. Cryst. 36, 7-13].
;
_refine_diff_density_max 1.279
_refine_diff_density_min -0.657
_refine_diff_density_rms 0.085
_refine_ls_extinction_method none
_refine_ls_goodness_of_fit_ref 0.918
_refine_ls_hydrogen_treatment constr
_refine_ls_matrix_type full
_refine_ls_number_parameters 1030
_refine_ls_number_reflns 15049
_refine_ls_number_restraints 7
_refine_ls_restrained_S_all 0.920
_refine_ls_R_factor_all 0.1127
_refine_ls_R_factor_gt 0.0591
_refine_ls_shift/su_max 0.004
_refine_ls_shift/su_mean 0.000
_refine_ls_structure_factor_coef Fsqd
_refine_ls_weighting_details 'calc w=1/[\s^2^(Fo^2^)+(0.0772P)^2^+0.0000P] where P=(Fo^2^+2Fc^2^)/3'
_refine_ls_weighting_scheme calc
_refine_ls_wR_factor_gt 0.1380
_refine_ls_wR_factor_ref 0.1567
_reflns_number_gt 8223
_reflns_number_total 15049
_reflns_threshold_expression >2sigma(I)
_cod_data_source_file c1ce05839h.txt
_cod_data_source_block p1
_cod_original_cell_volume 10576(3)
_cod_original_sg_symbol_H-M P21/c
_cod_database_code 7206825

loop_
_symmetry_equiv_pos_as_xyz
'x, y, z'
'-x, y+1/2, -z+1/2'
'-x, -y, -z'
'x, -y-1/2, z-1/2'

loop_
_atom_site_label
_atom_site_type_symbol
_atom_site_fract_x
_atom_site_fract_y
_atom_site_fract_z
_atom_site_U_iso_or_equiv
_atom_site_adp_type
_atom_site_occupancy
_atom_site_symmetry_multiplicity
_atom_site_calc_flag
_atom_site_refinement_flags
O1 O 0.2007(4) 0.20791(13) 0.2073(2) 0.0579(14) Uani 1 1 d .
O2 O 0.3422(5) 0.23920(15) 0.2298(3) 0.083(2) Uani 1 1 d .
O3 O 0.9144(6) 0.25053(15) 0.3314(3) 0.096(2) Uani 1 1 d .
O4 O 1.0603(5) 0.22624(15) 0.3057(3) 0.086(2) Uani 1 1 d .
O5 O 0.2318(4) 0.12460(14) 0.2223(2) 0.0599(14) Uani 1 1 d .
O6 O 0.3853(4) 0.09897(14) 0.2187(3) 0.0678(16) Uani 1 1 d .
O7 O 1.0060(6) 0.09124(19) 0.2736(4) 0.134(3) Uani 1 1 d .
O8 O 1.1106(5) 0.11322(16) 0.3353(3) 0.091(2) Uani 1 1 d .
O9 O 0.2507(4) 0.17807(13) 0.3203(2) 0.0516(13) Uani 1 1 d .
O10 O 0.3706(4) 0.13564(14) 0.3449(2) 0.0611(15) Uani 1 1 d .
O11 O -0.0491(5) 0.19627(18) 0.1848(3) 0.096(2) Uani 1 1 d .
O12 O 0.0254(5) 0.14423(15) 0.1581(2) 0.0792(19) Uani 1 1 d .
O13 O 0.5518(7) 0.2094(3) 0.2024(4) 0.165(4) Uani 1 1 d .
O14 O 0.4829(6) 0.2087(2) 0.3287(3) 0.107(2) Uani 1 1 d .
O15 O 0.5642(6) 0.1368(2) 0.2688(4) 0.132(3) Uani 1 1 d .
O16 O -0.0876(7) 0.1677(3) 0.3124(5) 0.202(5) Uani 1 1 d .
O22 O 0.3733(6) 0.1701(2) 0.1403(3) 0.106(3) Uani 1 1 d .
La1 La 0.39594(4) 0.170029(12) 0.24692(2) 0.05122(16) Uani 1 1 d .
La2 La 0.08232(4) 0.164557(12) 0.26036(2) 0.05013(16) Uani 1 1 d .
S1 S 0.38170(18) 0.31407(6) 0.23152(10) 0.0667(7) Uani 1 1 d .
S2 S 0.87353(17) 0.32699(5) 0.31422(11) 0.0694(7) Uani 1 1 d .
S3 S 0.43198(16) 0.02350(5) 0.21412(9) 0.0544(6) Uani 1 1 d .
S4 S 0.9371(2) 0.01180(6) 0.28312(14) 0.0962(10) Uani 1 1 d .
S5 S 0.4004(2) 0.10116(6) 0.44856(9) 0.0764(7) Uani 1 1 d .
S6 S -0.0238(2) 0.10625(6) 0.05730(10) 0.0880(9) Uani 1 1 d .
C1 C 0.2507(7) 0.2393(2) 0.2134(3) 0.056(2) Uani 1 1 d .
C01 C 0.5524(17) 0.2394(5) 0.3626(13) 0.223(13) Uani 1 1 d D
C2 C 0.2006(7) 0.2775(2) 0.1991(3) 0.050(2) Uani 1 1 d .
C02 C 0.6254(19) 0.2696(8) 0.3801(11) 0.324(16) Uani 1 1 d D
C3 C 0.0980(7) 0.2768(2) 0.1791(3) 0.060(2) Uani 1 1 d .
H3 H 0.0652 0.2532 0.1744 0.072 Uiso 1 1 calc R
C03 C 0.5867(14) 0.1098(6) 0.3105(9) 0.204(8) Uani 1 1 d .
C4 C 0.0439(7) 0.3099(2) 0.1662(4) 0.068(2) Uani 1 1 d .
H4 H -0.0239 0.3088 0.1519 0.082 Uiso 1 1 calc R
C04 C 0.715(2) 0.0754(13) 0.264(2) 0.56(4) Uani 1 1 d .
C5 C 0.0927(7) 0.3445(2) 0.1748(4) 0.071(3) Uani 1 1 d .
H5 H 0.0575 0.3673 0.1666 0.085 Uiso 1 1 calc R
C05 C 0.668(3) 0.0586(6) 0.3599(8) 0.341(19) Uani 1 1 d .
C6 C 0.1952(7) 0.3459(2) 0.1957(4) 0.068(3) Uani 1 1 d .
H6 H 0.2263 0.3697 0.2023 0.082 Uiso 1 1 calc R
C06 C 0.2974(13) 0.1686(4) 0.1070(6) 0.135(5) Uani 1 1 d .
C7 C 0.2515(6) 0.3122(2) 0.2069(3) 0.053(2) Uani 1 1 d .
C07 C 0.1953(15) 0.1843(7) 0.0197(8) 0.256(11) Uani 1 1 d .
C8 C 0.4112(7) 0.3657(2) 0.2295(4) 0.073(3) Uani 1 1 d .
H8A H 0.3994 0.3757 0.1911 0.087 Uiso 1 1 calc R
H8B H 0.3683 0.3797 0.2550 0.087 Uiso 1 1 calc R
C08 C 0.351(2) 0.2173(8) 0.0448(13) 0.333(16) Uani 1 1 d .
C9 C 0.5242(7) 0.3697(2) 0.2487(4) 0.057(2) Uani 1 1 d .
C10 C 0.5527(7) 0.3759(2) 0.3048(4) 0.058(2) Uani 1 1 d .
C11 C 0.4729(7) 0.3769(2) 0.3492(4) 0.082(3) Uani 1 1 d .
H11A H 0.4936 0.3949 0.3787 0.123 Uiso 1 1 calc R
H11B H 0.4661 0.3517 0.3655 0.123 Uiso 1 1 calc R
H11C H 0.4083 0.3848 0.3316 0.123 Uiso 1 1 calc R
C12 C 0.6562(7) 0.3793(2) 0.3214(4) 0.059(2) Uani 1 1 d .
C13 C 0.6880(7) 0.3856(3) 0.3839(4) 0.084(3) Uani 1 1 d .
H13A H 0.7612 0.3885 0.3878 0.126 Uiso 1 1 calc R
H13B H 0.6675 0.3638 0.4059 0.126 Uiso 1 1 calc R
H13C H 0.6555 0.4084 0.3975 0.126 Uiso 1 1 calc R
C14 C 0.7309(7) 0.3767(2) 0.2802(5) 0.064(2) Uani 1 1 d .
C15 C 0.8446(6) 0.3773(2) 0.2990(4) 0.073(3) Uani 1 1 d .
H15A H 0.8566 0.3931 0.3329 0.088 Uiso 1 1 calc R
H15B H 0.8859 0.3870 0.2687 0.088 Uiso 1 1 calc R
C16 C 0.7033(7) 0.3696(2) 0.2235(4) 0.068(3) Uani 1 1 d .
C17 C 0.7858(8) 0.3651(3) 0.1772(5) 0.104(4) Uani 1 1 d .
H17A H 0.7756 0.3411 0.1575 0.156 Uiso 1 1 calc R
H17B H 0.8533 0.3656 0.1955 0.156 Uiso 1 1 calc R
H17C H 0.7790 0.3860 0.1503 0.156 Uiso 1 1 calc R
C18 C 0.5981(8) 0.3660(2) 0.2068(4) 0.070(3) Uani 1 1 d .
C19 C 0.5660(8) 0.3570(3) 0.1441(4) 0.095(3) Uani 1 1 d .
H19A H 0.4942 0.3624 0.1375 0.142 Uiso 1 1 calc R
H19B H 0.5786 0.3303 0.1365 0.142 Uiso 1 1 calc R
H19C H 0.6052 0.3726 0.1192 0.142 Uiso 1 1 calc R
C20 C 1.0066(6) 0.3260(2) 0.3319(3) 0.054(2) Uani 1 1 d .
C21 C 1.0627(7) 0.3595(2) 0.3433(4) 0.073(3) Uani 1 1 d .
H21 H 1.0289 0.3831 0.3417 0.087 Uiso 1 1 calc R
C22 C 1.1672(7) 0.3588(3) 0.3568(4) 0.084(3) Uani 1 1 d .
H22 H 1.2031 0.3816 0.3636 0.101 Uiso 1 1 calc R
C23 C 1.2177(8) 0.3237(3) 0.3603(4) 0.087(3) Uani 1 1 d .
H23 H 1.2871 0.3224 0.3714 0.104 Uiso 1 1 calc R
C24 C 1.1624(7) 0.2905(3) 0.3467(4) 0.068(2) Uani 1 1 d .
H24 H 1.1968 0.2670 0.3461 0.082 Uiso 1 1 calc R
C25 C 1.0584(6) 0.2911(2) 0.3341(3) 0.049(2) Uani 1 1 d .
C26 C 1.0062(9) 0.2531(2) 0.3234(4) 0.067(3) Uani 1 1 d .
C27 C 0.2908(7) 0.0960(2) 0.2113(3) 0.049(2) Uani 1 1 d .
C28 C 0.2440(6) 0.05918(19) 0.1907(3) 0.0410(18) Uani 1 1 d .
C29 C 0.1426(6) 0.0589(2) 0.1691(3) 0.048(2) Uani 1 1 d .
H29 H 0.1061 0.0819 0.1678 0.057 Uiso 1 1 calc R
C30 C 0.0952(6) 0.0264(2) 0.1499(3) 0.055(2) Uani 1 1 d .
H30 H 0.0277 0.0274 0.1352 0.066 Uiso 1 1 calc R
C31 C 0.1465(6) -0.0077(2) 0.1522(3) 0.059(2) Uani 1 1 d .
H31 H 0.1134 -0.0302 0.1401 0.070 Uiso 1 1 calc R
C32 C 0.2485(7) -0.0090(2) 0.1727(3) 0.058(2) Uani 1 1 d .
H32 H 0.2829 -0.0325 0.1745 0.069 Uiso 1 1 calc R
C33 C 0.2995(6) 0.02461(19) 0.1908(3) 0.0448(19) Uani 1 1 d .
C34 C 0.4643(6) -0.02755(18) 0.2102(3) 0.053(2) Uani 1 1 d .
H34A H 0.4258 -0.0422 0.2373 0.064 Uiso 1 1 calc R
H34B H 0.4484 -0.0374 0.1721 0.064 Uiso 1 1 calc R
C35 C 0.5781(6) -0.03061(19) 0.2248(4) 0.049(2) Uani 1 1 d .
C36 C 0.6099(6) -0.03706(19) 0.2819(4) 0.051(2) Uani 1 1 d .
C37 C 0.5336(7) -0.0394(2) 0.3291(4) 0.076(3) Uani 1 1 d .
H37A H 0.4840 -0.0592 0.3200 0.114 Uiso 1 1 calc R
H37B H 0.4990 -0.0151 0.3322 0.114 Uiso 1 1 calc R
H37C H 0.5695 -0.0453 0.3648 0.114 Uiso 1 1 calc R
C38 C 0.7150(7) -0.0411(2) 0.2970(4) 0.058(2) Uani 1 1 d .
C39 C 0.7530(7) -0.0466(3) 0.3602(3) 0.080(3) Uani 1 1 d .
H39A H 0.8244 -0.0399 0.3644 0.120 Uiso 1 1 calc R
H39B H 0.7441 -0.0730 0.3711 0.120 Uiso 1 1 calc R
H39C H 0.7141 -0.0303 0.3843 0.120 Uiso 1 1 calc R
C40 C 0.7870(6) -0.0375(2) 0.2542(4) 0.048(2) Uani 1 1 d .
C41 C 0.9019(6) -0.0384(2) 0.2712(4) 0.063(2) Uani 1 1 d .
H41A H 0.9407 -0.0494 0.2408 0.076 Uiso 1 1 calc R
H41B H 0.9148 -0.0534 0.3057 0.076 Uiso 1 1 calc R
C42 C 0.7560(7) -0.0304(2) 0.1978(4) 0.055(2) Uani 1 1 d .
C43 C 0.8345(7) -0.0246(2) 0.1510(4) 0.078(3) Uani 1 1 d .
H43A H 0.8053 -0.0081 0.1215 0.118 Uiso 1 1 calc R
H43B H 0.8513 -0.0491 0.1348 0.118 Uiso 1 1 calc R
H43C H 0.8957 -0.0129 0.1676 0.118 Uiso 1 1 calc R
C44 C 0.6506(7) -0.0263(2) 0.1836(3) 0.053(2) Uani 1 1 d .
C45 C 0.6155(7) -0.0180(2) 0.1222(3) 0.076(3) Uani 1 1 d .
H45A H 0.5433 -0.0125 0.1203 0.114 Uiso 1 1 calc R
H45B H 0.6286 -0.0401 0.0989 0.114 Uiso 1 1 calc R
H45C H 0.6524 0.0037 0.1085 0.114 Uiso 1 1 calc R
C46 C 1.0674(6) 0.0107(2) 0.3071(4) 0.058(2) Uani 1 1 d .
C47 C 1.1253(7) -0.0233(2) 0.3112(4) 0.065(2) Uani 1 1 d .
H47 H 1.0940 -0.0466 0.3017 0.078 Uiso 1 1 calc R
C48 C 1.2268(7) -0.0230(2) 0.3291(3) 0.062(2) Uani 1 1 d .
H48 H 1.2635 -0.0459 0.3310 0.074 Uiso 1 1 calc R
C49 C 1.2749(7) 0.0110(3) 0.3443(3) 0.067(2) Uani 1 1 d .
H49 H 1.3437 0.0112 0.3567 0.080 Uiso 1 1 calc R
C50 C 1.2201(7) 0.0448(2) 0.3408(3) 0.056(2) Uani 1 1 d .
H50 H 1.2523 0.0677 0.3520 0.067 Uiso 1 1 calc R
C51 C 1.1186(7) 0.0458(2) 0.3211(3) 0.055(2) Uani 1 1 d .
C52 C 1.0716(8) 0.0847(3) 0.3152(4) 0.076(3) Uani 1 1 d U
C53 C 0.2973(7) 0.1572(2) 0.3586(3) 0.050(2) Uani 1 1 d .
C54 C 0.2703(7) 0.1620(2) 0.4192(3) 0.056(2) Uani 1 1 d .
C55 C 0.1983(8) 0.1895(2) 0.4315(4) 0.080(3) Uani 1 1 d .
H55 H 0.1671 0.2034 0.4014 0.096 Uiso 1 1 calc R
C56 C 0.1705(10) 0.1974(3) 0.4870(5) 0.116(4) Uani 1 1 d .
H56 H 0.1216 0.2160 0.4944 0.139 Uiso 1 1 calc R
C57 C 0.2183(11) 0.1764(3) 0.5308(5) 0.122(5) Uani 1 1 d .
H57 H 0.2017 0.1812 0.5683 0.147 Uiso 1 1 calc R
C58 C 0.2918(9) 0.1479(3) 0.5197(4) 0.097(4) Uani 1 1 d .
H58 H 0.3244 0.1346 0.5499 0.117 Uiso 1 1 calc R
C59 C 0.3157(7) 0.1395(2) 0.4638(3) 0.066(2) Uani 1 1 d .
C60 C 0.4096(9) 0.0756(2) 0.5169(4) 0.097(4) Uani 1 1 d .
H60A H 0.4521 0.0900 0.5445 0.116 Uiso 1 1 calc R
H60B H 0.3419 0.0726 0.5319 0.116 Uiso 1 1 calc R
C61 C 0.4561(11) 0.0369(3) 0.5068(4) 0.085(3) Uani 1 1 d .
C62 C 0.3932(11) 0.0050(4) 0.4968(4) 0.091(3) Uani 1 1 d .
C63 C 0.2783(10) 0.0103(3) 0.4911(4) 0.111(4) Uani 1 1 d .
H63A H 0.2509 -0.0049 0.4597 0.166 Uiso 1 1 calc R
H63B H 0.2627 0.0369 0.4842 0.166 Uiso 1 1 calc R
H63C H 0.2483 0.0022 0.5258 0.166 Uiso 1 1 calc R
C64 C 0.5633(12) 0.0319(3) 0.5105(4) 0.092(3) Uani 1 1 d .
C65 C 0.6353(9) 0.0663(3) 0.5205(4) 0.116(4) Uani 1 1 d .
H65A H 0.6940 0.0635 0.4976 0.175 Uiso 1 1 calc R
H65B H 0.6575 0.0675 0.5602 0.175 Uiso 1 1 calc R
H65C H 0.5996 0.0897 0.5100 0.175 Uiso 1 1 calc R
C66 C -0.0247(7) 0.1736(2) 0.1464(4) 0.066(2) Uani 1 1 d .
C67 C -0.0551(7) 0.1821(2) 0.0853(4) 0.073(3) Uani 1 1 d .
C68 C -0.0827(8) 0.2202(3) 0.0714(5) 0.100(4) Uani 1 1 d .
H68 H -0.0889 0.2381 0.1006 0.120 Uiso 1 1 calc R
C69 C -0.1010(10) 0.2317(3) 0.0144(5) 0.123(5) Uani 1 1 d .
H69 H -0.1175 0.2572 0.0059 0.148 Uiso 1 1 calc R
C70 C -0.0945(9) 0.2055(3) -0.0285(5) 0.104(4) Uani 1 1 d .
H70 H -0.1042 0.2130 -0.0665 0.125 Uiso 1 1 calc R
C71 C -0.0737(8) 0.1678(2) -0.0151(4) 0.095(3) Uani 1 1 d .
H71 H -0.0722 0.1499 -0.0446 0.113 Uiso 1 1 calc R
C72 C -0.0543(7) 0.1552(2) 0.0419(4) 0.073(3) Uani 1 1 d .
C73 C -0.0329(9) 0.0824(2) -0.0131(4) 0.095(3) Uani 1 1 d .
H73A H -0.1005 0.0865 -0.0311 0.114 Uiso 1 1 calc R
H73B H 0.0178 0.0931 -0.0377 0.114 Uiso 1 1 calc R
C74 C -0.0137(10) 0.0397(2) -0.0042(3) 0.070(3) Uani 1 1 d .
C75 C -0.1001(9) 0.0152(3) -0.0031(3) 0.071(3) Uani 1 1 d .
C76 C -0.0852(10) -0.0251(3) -0.0003(3) 0.077(3) Uani 1 1 d .
C77 C -0.1773(8) -0.0523(3) -0.0052(4) 0.098(3) Uani 1 1 d .
H77A H -0.2370 -0.0395 0.0080 0.147 Uiso 1 1 calc R
H77B H -0.1633 -0.0748 0.0177 0.147 Uiso 1 1 calc R
H77C H -0.1895 -0.0598 -0.0445 0.147 Uiso 1 1 calc R
C78 C -0.2097(9) 0.0315(3) -0.0052(4) 0.102(4) Uani 1 1 d .
H78A H -0.2509 0.0169 0.0201 0.153 Uiso 1 1 calc R
H78B H -0.2388 0.0298 -0.0435 0.153 Uiso 1 1 calc R
H78C H -0.2079 0.0580 0.0067 0.153 Uiso 1 1 calc R
N01 N 0.6582(11) 0.0876(4) 0.3169(10) 0.232(9) Uani 1 1 d .
N02 N 0.2844(10) 0.1856(5) 0.0594(6) 0.174(6) Uani 1 1 d .

loop_
_atom_site_aniso_label
_atom_site_aniso_U_11
_atom_site_aniso_U_22
_atom_site_aniso_U_33
_atom_site_aniso_U_23
_atom_site_aniso_U_13
_atom_site_aniso_U_12
O1 0.076(4) 0.043(3) 0.054(4) 0.001(3) -0.003(3) 0.001(3)
O2 0.074(5) 0.045(3) 0.125(6) 0.006(3) -0.038(4) 0.005(3)
O3 0.088(5) 0.043(3) 0.156(7) -0.026(4) 0.003(5) -0.002(4)
O4 0.116(6) 0.054(3) 0.085(5) -0.028(3) -0.017(4) 0.040(4)
O5 0.059(4) 0.050(3) 0.070(4) -0.017(3) -0.010(3) 0.013(3)
O6 0.049(4) 0.050(3) 0.103(5) -0.026(3) -0.006(3) 0.001(3)
O7 0.121(7) 0.087(5) 0.189(9) -0.036(6) -0.033(6) 0.018(5)
O8 0.087(5) 0.047(3) 0.138(6) 0.002(4) 0.013(4) -0.011(3)
O9 0.059(4) 0.045(3) 0.051(3) 0.001(3) -0.005(3) 0.002(3)
O10 0.071(4) 0.054(3) 0.059(4) 0.006(3) -0.002(3) 0.021(3)
O11 0.105(6) 0.092(5) 0.088(5) -0.031(4) -0.036(4) 0.043(4)
O12 0.115(5) 0.059(4) 0.060(4) -0.010(3) -0.027(4) 0.027(4)
O13 0.124(8) 0.225(10) 0.149(8) 0.022(7) 0.020(6) 0.009(7)
O14 0.132(7) 0.087(5) 0.101(6) -0.006(4) -0.019(5) -0.016(5)
O15 0.068(5) 0.104(6) 0.219(10) -0.021(6) -0.044(6) 0.026(5)
O16 0.102(7) 0.215(10) 0.293(13) 0.125(9) 0.060(8) 0.026(7)
O22 0.115(7) 0.135(6) 0.067(5) 0.012(5) -0.005(4) 0.030(5)
La1 0.0546(3) 0.0416(3) 0.0567(3) 0.0000(2) -0.0050(2) 0.0049(2)
La2 0.0507(3) 0.0400(3) 0.0588(3) -0.0111(2) -0.0067(2) 0.0077(2)
S1 0.0659(16) 0.0424(11) 0.0898(18) 0.0069(11) -0.0161(13) 0.0089(11)
S2 0.0587(15) 0.0403(11) 0.1076(19) -0.0021(12) -0.0122(13) 0.0058(10)
S3 0.0525(14) 0.0367(10) 0.0728(15) -0.0058(10) -0.0102(11) 0.0044(10)
S4 0.0640(17) 0.0591(14) 0.161(3) -0.0378(16) -0.0387(17) 0.0136(13)
S5 0.113(2) 0.0647(14) 0.0500(15) 0.0064(12) -0.0124(13) 0.0255(14)
S6 0.159(3) 0.0544(13) 0.0482(15) -0.0063(11) -0.0194(15) 0.0270(15)
C1 0.072(7) 0.046(5) 0.049(6) -0.003(4) -0.006(5) -0.006(5)
C01 0.17(2) 0.130(14) 0.38(4) 0.056(18) 0.13(2) -0.003(12)
C2 0.070(6) 0.042(5) 0.040(5) -0.003(4) 0.005(4) 0.002(4)
C02 0.34(4) 0.44(4) 0.19(2) -0.06(3) 0.00(2) 0.18(3)
C3 0.069(7) 0.051(5) 0.059(6) -0.004(4) -0.005(5) -0.012(5)
C03 0.146(17) 0.206(19) 0.26(2) 0.033(17) 0.004(15) 0.069(15)
C4 0.060(6) 0.065(6) 0.078(7) 0.002(5) -0.014(5) 0.006(5)
C04 0.24(3) 0.64(7) 0.80(9) -0.46(7) -0.10(4) 0.21(4)
C5 0.057(6) 0.061(6) 0.095(7) 0.013(5) -0.011(5) 0.017(5)
C05 0.74(6) 0.135(14) 0.147(16) 0.035(13) 0.00(2) 0.13(2)
C6 0.063(6) 0.052(5) 0.090(7) 0.003(5) 0.007(5) 0.003(5)
C06 0.170(16) 0.170(13) 0.068(9) 0.013(10) 0.026(9) 0.066(12)
C7 0.060(6) 0.048(5) 0.050(5) -0.002(4) 0.000(4) 0.016(4)
C07 0.148(16) 0.46(3) 0.155(16) 0.063(19) -0.064(13) -0.049(19)
C8 0.074(7) 0.038(4) 0.103(8) 0.005(5) -0.022(6) 0.005(4)
C08 0.24(3) 0.38(3) 0.38(4) 0.16(3) 0.04(3) -0.03(2)
C9 0.063(6) 0.044(5) 0.064(7) 0.011(4) -0.003(5) 0.003(4)
C10 0.062(6) 0.042(5) 0.070(7) 0.008(4) 0.001(5) 0.009(4)
C11 0.081(7) 0.068(6) 0.098(8) 0.007(5) 0.010(6) 0.006(5)
C12 0.067(7) 0.039(4) 0.070(7) 0.008(4) -0.012(6) 0.012(4)
C13 0.063(7) 0.084(6) 0.105(9) 0.012(6) -0.012(6) 0.009(5)
C14 0.064(7) 0.034(4) 0.094(8) 0.009(5) -0.008(6) 0.006(4)
C15 0.052(6) 0.046(5) 0.120(8) 0.011(5) -0.010(5) 0.003(4)
C16 0.056(6) 0.058(5) 0.090(8) 0.007(5) -0.005(6) 0.004(5)
C17 0.085(8) 0.095(7) 0.134(10) 0.016(7) 0.025(7) 0.018(6)
C18 0.089(8) 0.045(5) 0.072(7) 0.008(5) -0.020(6) 0.006(5)
C19 0.104(9) 0.101(7) 0.079(8) 0.014(6) 0.005(6) 0.012(7)
C20 0.056(5) 0.037(4) 0.069(6) -0.007(4) -0.002(4) -0.002(4)
C21 0.067(7) 0.063(6) 0.089(7) -0.010(5) 0.000(5) 0.009(5)
C22 0.052(7) 0.088(7) 0.111(9) -0.004(6) -0.014(6) -0.007(6)
C23 0.055(6) 0.121(9) 0.083(8) 0.017(7) -0.003(5) -0.003(7)
C24 0.061(7) 0.073(6) 0.070(7) 0.000(5) 0.004(5) 0.014(5)
C25 0.055(6) 0.049(5) 0.041(5) -0.004(4) -0.006(4) 0.011(4)
C26 0.094(8) 0.054(6) 0.052(6) -0.002(4) -0.016(6) 0.018(6)
C27 0.056(6) 0.041(5) 0.049(5) -0.007(4) -0.012(4) 0.009(4)
C28 0.043(5) 0.050(4) 0.030(4) -0.001(4) 0.001(4) 0.008(4)
C29 0.053(5) 0.049(5) 0.041(5) -0.006(4) -0.005(4) 0.011(4)
C30 0.038(5) 0.059(5) 0.066(6) 0.005(4) -0.009(4) 0.002(4)
C31 0.058(6) 0.052(5) 0.065(6) -0.003(4) -0.010(5) -0.007(5)
C32 0.068(6) 0.042(5) 0.062(6) -0.003(4) -0.002(5) 0.006(4)
C33 0.045(5) 0.042(4) 0.046(5) -0.006(4) -0.003(4) 0.004(4)
C34 0.054(6) 0.040(4) 0.066(6) 0.001(4) 0.000(4) 0.010(4)
C35 0.055(6) 0.041(4) 0.050(6) -0.001(4) -0.010(5) 0.008(4)
C36 0.052(6) 0.035(4) 0.066(6) -0.004(4) 0.009(5) 0.001(4)
C37 0.072(7) 0.081(6) 0.076(7) 0.016(5) 0.014(5) 0.003(5)
C38 0.070(7) 0.047(5) 0.058(6) -0.001(4) 0.001(5) 0.007(4)
C39 0.071(7) 0.111(7) 0.057(6) -0.005(5) -0.006(5) 0.004(6)
C40 0.038(5) 0.044(4) 0.060(6) -0.012(4) -0.007(5) -0.003(4)
C41 0.068(6) 0.050(5) 0.070(6) -0.013(4) -0.012(5) -0.004(4)
C42 0.057(6) 0.050(5) 0.056(6) 0.000(4) -0.001(5) 0.001(4)
C43 0.070(7) 0.092(6) 0.074(7) 0.000(5) 0.017(5) -0.014(5)
C44 0.069(6) 0.047(5) 0.042(5) 0.002(4) 0.000(5) 0.012(4)
C45 0.066(6) 0.097(7) 0.064(6) 0.009(5) 0.000(5) -0.005(5)
C46 0.051(5) 0.043(5) 0.080(6) -0.006(4) -0.015(4) 0.012(4)
C47 0.059(6) 0.055(5) 0.080(7) -0.015(5) -0.013(5) -0.001(5)
C48 0.055(6) 0.066(6) 0.063(6) -0.004(5) -0.007(5) 0.014(5)
C49 0.057(6) 0.084(7) 0.060(6) -0.018(5) 0.000(5) -0.005(5)
C50 0.066(6) 0.057(5) 0.044(5) -0.003(4) -0.007(4) -0.008(5)
C51 0.065(6) 0.049(5) 0.049(5) -0.001(4) -0.007(4) -0.002(4)
C52 0.074(5) 0.074(4) 0.076(4) -0.006(4) -0.027(4) 0.008(4)
C53 0.070(6) 0.031(4) 0.048(5) -0.004(4) -0.021(4) -0.006(4)
C54 0.081(6) 0.049(5) 0.039(5) 0.000(4) -0.007(4) 0.002(5)
C55 0.120(9) 0.058(5) 0.063(7) -0.001(5) 0.004(6) 0.031(6)
C56 0.167(13) 0.094(8) 0.090(9) -0.005(7) 0.031(9) 0.043(8)
C57 0.203(15) 0.107(9) 0.058(8) 0.002(7) 0.025(8) 0.038(9)
C58 0.154(11) 0.073(6) 0.065(7) 0.009(6) 0.002(7) 0.046(7)
C59 0.100(7) 0.059(5) 0.035(5) -0.013(4) -0.019(5) 0.007(5)
C60 0.156(11) 0.072(6) 0.061(7) 0.002(5) -0.010(6) 0.039(7)
C61 0.131(11) 0.073(8) 0.048(6) 0.014(5) -0.024(6) 0.022(8)
C62 0.134(11) 0.092(8) 0.044(6) 0.014(6) -0.011(6) 0.029(9)
C63 0.161(13) 0.113(9) 0.057(7) 0.018(6) -0.007(7) 0.013(9)
C64 0.148(12) 0.073(8) 0.055(7) 0.005(5) -0.009(7) 0.009(8)
C65 0.166(12) 0.086(8) 0.093(9) 0.003(6) -0.042(8) 0.024(8)
C66 0.073(6) 0.052(5) 0.071(7) -0.021(5) -0.011(5) 0.018(5)
C67 0.093(7) 0.048(5) 0.075(7) -0.008(5) -0.039(5) 0.018(5)
C68 0.126(10) 0.069(7) 0.100(9) -0.028(6) -0.054(7) 0.023(6)
C69 0.191(13) 0.066(7) 0.104(10) 0.003(7) -0.080(9) 0.012(7)
C70 0.158(11) 0.066(7) 0.084(8) 0.002(6) -0.043(7) 0.000(7)
C71 0.141(10) 0.050(6) 0.088(8) -0.014(6) -0.042(7) 0.016(6)
C72 0.086(7) 0.051(5) 0.079(7) 0.003(5) -0.024(5) 0.016(5)
C73 0.150(10) 0.076(6) 0.059(6) -0.023(5) 0.001(6) 0.015(6)
C74 0.117(9) 0.060(6) 0.032(5) -0.009(4) -0.003(5) 0.012(7)
C75 0.115(9) 0.070(6) 0.027(5) -0.012(4) -0.003(5) 0.012(7)
C76 0.132(10) 0.065(7) 0.035(5) -0.005(5) 0.005(6) 0.017(7)
C77 0.126(10) 0.085(7) 0.084(8) -0.013(6) 0.008(7) 0.004(7)
C78 0.142(11) 0.085(7) 0.080(8) -0.007(6) 0.011(7) 0.020(7)
N01 0.119(12) 0.106(9) 0.47(3) -0.004(13) -0.045(15) 0.063(8)
N02 0.128(11) 0.281(17) 0.115(10) 0.080(11) 0.008(9) -0.014(11)

loop_
_atom_type_symbol
_atom_type_description
_atom_type_scat_dispersion_real
_atom_type_scat_dispersion_imag
_atom_type_scat_source
C C 0.0033 0.0016 'International Tables Vol C Tables 4.2.6.8 and 6.1.1.4'
H H 0.0000 0.0000 'International Tables Vol C Tables 4.2.6.8 and 6.1.1.4'
N N 0.0061 0.0033 'International Tables Vol C Tables 4.2.6.8 and 6.1.1.4'
O O 0.0106 0.0060 'International Tables Vol C Tables 4.2.6.8 and 6.1.1.4'
S S 0.1246 0.1234 'International Tables Vol C Tables 4.2.6.8 and 6.1.1.4'
La La -0.2871 2.4523 'International Tables Vol C Tables 4.2.6.8 and 6.1.1.4'

loop_
_geom_angle_atom_site_label_1
_geom_angle_atom_site_label_2
_geom_angle_atom_site_label_3
_geom_angle
_geom_angle_site_symmetry_1
_geom_angle_site_symmetry_3
C1 O1 La2 140.9(5) . .
C1 O1 La1 85.2(5) . .
La2 O1 La1 96.71(15) . .
C1 O2 La1 107.9(5) . .
C26 O4 La2 152.6(7) . 1_655
C27 O5 La2 161.6(5) . .
C27 O5 La1 91.1(5) . .
La2 O5 La1 102.48(16) . .
C27 O6 La1 99.0(4) . .
C52 O7 La2 91.0(6) . 1_655
C52 O8 La2 105.5(7) . 1_655
C53 O9 La2 129.5(4) . .
C53 O9 La1 93.7(5) . .
La2 O9 La1 104.19(17) . .
C53 O10 La1 94.6(4) . .
C66 O11 La2 92.3(5) . .
C66 O12 La2 96.1(5) . .
C01 O14 La1 161.7(9) . .
C03 O15 La1 127.8(10) . .
C06 O22 La1 133.3(9) . .
O22 La1 O15 105.4(3) . .
O22 La1 O2 79.8(2) . .
O15 La1 O2 134.5(2) . .
O22 La1 O6 74.9(2) . .
O15 La1 O6 69.3(2) . .
O2 La1 O6 149.8(2) . .
O22 La1 O14 140.7(3) . .
O15 La1 O14 74.7(2) . .
O2 La1 O14 74.3(2) . .
O6 La1 O14 135.8(2) . .
O22 La1 O10 149.3(2) . .
O15 La1 O10 76.0(3) . .
O2 La1 O10 121.73(19) . .
O6 La1 O10 77.22(17) . .
O14 La1 O10 69.8(2) . .
O22 La1 O9 126.6(2) . .
O15 La1 O9 124.4(3) . .
O2 La1 O9 78.45(19) . .
O6 La1 O9 103.84(16) . .
O14 La1 O9 76.3(2) . .
O10 La1 O9 49.66(15) . .
O22 La1 O5 74.5(2) . .
O15 La1 O5 116.9(2) . .
O2 La1 O5 108.10(18) . .
O6 La1 O5 49.28(16) . .
O14 La1 O5 141.8(2) . .
O10 La1 O5 77.79(17) . .
O9 La1 O5 67.24(15) . .
O22 La1 O13 70.8(3) . .
O15 La1 O13 69.2(3) . .
O2 La1 O13 70.5(3) . .
O6 La1 O13 115.0(2) . .
O14 La1 O13 73.0(3) . .
O10 La1 O13 134.2(2) . .
O9 La1 O13 140.9(2) . .
O5 La1 O13 144.9(2) . .
O22 La1 O1 68.2(2) . .
O15 La1 O1 173.6(2) . .
O2 La1 O1 45.89(17) . .
O6 La1 O1 108.11(17) . .
O14 La1 O1 110.10(19) . .
O10 La1 O1 109.46(15) . .
O9 La1 O1 61.62(15) . .
O5 La1 O1 62.21(15) . .
O13 La1 O1 107.7(2) . .
O22 La1 C53 146.6(2) . .
O15 La1 C53 99.2(3) . .
O2 La1 C53 98.8(2) . .
O6 La1 C53 93.51(18) . .
O14 La1 C53 67.7(2) . .
O10 La1 C53 24.88(16) . .
O9 La1 C53 25.29(17) . .
O5 La1 C53 74.37(18) . .
O13 La1 C53 140.6(2) . .
O1 La1 C53 86.67(19) . .
O22 La1 C27 72.1(2) . .
O15 La1 C27 92.7(2) . .
O2 La1 C27 130.4(2) . .
O6 La1 C27 24.00(17) . .
O14 La1 C27 146.6(2) . .
O10 La1 C27 77.20(18) . .
O9 La1 C27 86.49(19) . .
O5 La1 C27 25.32(17) . .
O13 La1 C27 131.8(3) . .
O1 La1 C27 85.37(18) . .
C53 La1 C27 84.59(19) . .
O4 La2 O8 109.9(2) 1_455 1_455
O4 La2 O1 77.00(19) 1_455 .
O8 La2 O1 133.85(19) 1_455 .
O4 La2 O12 128.13(19) 1_455 .
O8 La2 O12 118.7(2) 1_455 .
O1 La2 O12 82.08(18) . .
O4 La2 O16 68.5(3) 1_455 .
O8 La2 O16 78.6(2) 1_455 .
O1 La2 O16 140.0(2) . .
O12 La2 O16 103.5(3) . .
O4 La2 O5 137.3(2) 1_455 .
O8 La2 O5 76.77(18) 1_455 .
O1 La2 O5 70.26(16) . .
O12 La2 O5 73.83(18) . .
O16 La2 O5 149.7(2) . .
O4 La2 O9 73.56(18) 1_455 .
O8 La2 O9 70.04(18) 1_455 .
O1 La2 O9 68.67(16) . .
O12 La2 O9 138.90(18) . .
O16 La2 O9 117.5(3) . .
O5 La2 O9 69.52(15) . .
O4 La2 O11 80.6(2) 1_455 .
O8 La2 O11 146.1(2) 1_455 .
O1 La2 O11 79.3(2) . .
O12 La2 O11 48.88(18) . .
O16 La2 O11 75.8(3) . .
O5 La2 O11 117.98(19) . .
O9 La2 O11 142.39(18) . .
O4 La2 O7 136.0(2) 1_455 1_455
O8 La2 O7 46.3(2) 1_455 1_455
O1 La2 O7 147.0(2) . 1_455
O12 La2 O7 76.2(2) . 1_455
O16 La2 O7 70.3(3) . 1_455
O5 La2 O7 79.91(19) . 1_455
O9 La2 O7 114.1(2) . 1_455
O11 La2 O7 103.5(2) . 1_455
O4 La2 C66 103.9(2) 1_455 .
O8 La2 C66 138.5(2) 1_455 .
O1 La2 C66 76.5(2) . .
O12 La2 C66 24.46(17) . .
O16 La2 C66 92.4(3) . .
O5 La2 C66 94.5(2) . .
O9 La2 C66 144.8(2) . .
O11 La2 C66 24.83(18) . .
O7 La2 C66 92.4(3) 1_455 .
O4 La2 C52 127.7(2) 1_455 1_455
O8 La2 C52 22.2(2) 1_455 1_455
O1 La2 C52 142.0(2) . 1_455
O12 La2 C52 97.2(2) . 1_455
O16 La2 C52 77.4(3) . 1_455
O5 La2 C52 73.0(2) . 1_455
O9 La2 C52 89.5(2) . 1_455
O11 La2 C52 128.1(3) . 1_455
O7 La2 C52 24.8(2) 1_455 1_455
C66 La2 C52 116.4(3) . 1_455
O4 La2 La1 97.58(16) 1_455 .
O8 La2 La1 88.42(14) 1_455 .
O1 La2 La1 45.81(12) . .
O12 La2 La1 100.70(14) . .
O16 La2 La1 155.7(3) . .
O5 La2 La1 39.75(11) . .
O9 La2 La1 38.24(10) . .
O11 La2 La1 122.96(16) . .
O7 La2 La1 114.58(16) 1_455 .
C66 La2 La1 110.67(18) . .
C52 La2 La1 97.99(19) 1_455 .
C7 S1 C8 103.1(4) . .
C20 S2 C15 104.9(4) . .
C33 S3 C34 103.2(3) . .
C46 S4 C41 105.0(4) . .
C59 S5 C60 101.8(4) . .
C72 S6 C73 104.1(4) . .
O2 C1 O1 121.0(8) . .
O2 C1 C2 118.2(8) . .
O1 C1 C2 120.8(8) . .
O2 C1 La1 50.1(4) . .
O1 C1 La1 70.9(4) . .
C2 C1 La1 168.2(6) . .
C02 C01 O14 166(2) . .
C7 C2 C3 120.3(7) . .
C7 C2 C1 122.5(8) . .
C3 C2 C1 117.2(7) . .
C4 C3 C2 122.3(8) . .
N01 C03 O15 131(2) . .
C5 C4 C3 118.1(8) . .
C4 C5 C6 120.7(8) . .
C7 C6 C5 121.3(8) . .
O22 C06 N02 127.5(17) . .
C2 C7 C6 117.4(8) . .
C2 C7 S1 121.5(6) . .
C6 C7 S1 121.2(6) . .
C9 C8 S1 106.4(5) . .
C10 C9 C18 121.1(9) . .
C10 C9 C8 120.9(8) . .
C18 C9 C8 117.9(8) . .
C9 C10 C12 120.0(8) . .
C9 C10 C11 120.1(9) . .
C12 C10 C11 119.9(9) . .
C10 C12 C14 119.8(9) . .
C10 C12 C13 119.9(9) . .
C14 C12 C13 120.2(9) . .
C16 C14 C12 120.8(9) . .
C16 C14 C15 119.0(9) . .
C12 C14 C15 119.8(9) . .
C14 C15 S2 103.6(5) . .
C14 C16 C18 119.2(9) . .
C14 C16 C17 121.6(9) . .
C18 C16 C17 119.2(9) . .
C9 C18 C16 119.0(9) . .
C9 C18 C19 121.0(9) . .
C16 C18 C19 119.9(9) . .
C25 C20 C21 118.2(8) . .
C25 C20 S2 119.8(6) . .
C21 C20 S2 122.0(6) . .
C22 C21 C20 122.1(8) . .
C21 C22 C23 119.2(9) . .
C22 C23 C24 118.5(9) . .
C25 C24 C23 122.1(8) . .
C24 C25 C20 119.8(8) . .
C24 C25 C26 117.1(8) . .
C20 C25 C26 123.1(8) . .
O3 C26 O4 124.4(9) . .
O3 C26 C25 118.6(8) . .
O4 C26 C25 117.0(9) . .
O6 C27 O5 120.4(7) . .
O6 C27 C28 120.3(7) . .
O5 C27 C28 119.2(7) . .
O6 C27 La1 57.0(4) . .
O5 C27 La1 63.6(4) . .
C28 C27 La1 176.1(5) . .
C29 C28 C33 118.4(7) . .
C29 C28 C27 119.5(7) . .
C33 C28 C27 122.1(7) . .
C30 C29 C28 122.5(7) . .
C29 C30 C31 119.8(7) . .
C30 C31 C32 120.2(7) . .
C31 C32 C33 120.6(7) . .
C32 C33 C28 118.4(7) . .
C32 C33 S3 120.9(6) . .
C28 C33 S3 120.7(6) . .
C35 C34 S3 106.5(5) . .
C44 C35 C36 120.0(7) . .
C44 C35 C34 121.9(7) . .
C36 C35 C34 118.1(7) . .
C35 C36 C38 119.9(7) . .
C35 C36 C37 121.8(8) . .
C38 C36 C37 118.3(8) . .
C36 C38 C40 119.1(7) . .
C36 C38 C39 121.1(8) . .
C40 C38 C39 119.7(8) . .
C42 C40 C38 121.2(8) . .
C42 C40 C41 119.2(7) . .
C38 C40 C41 119.4(7) . .
C40 C41 S4 104.9(5) . .
C40 C42 C44 118.8(7) . .
C40 C42 C43 121.7(8) . .
C44 C42 C43 119.5(8) . .
C35 C44 C42 121.0(7) . .
C35 C44 C45 119.6(8) . .
C42 C44 C45 119.4(7) . .
C47 C46 C51 117.4(7) . .
C47 C46 S4 123.2(6) . .
C51 C46 S4 119.3(6) . .
C48 C47 C46 121.6(8) . .
C47 C48 C49 120.5(8) . .
C50 C49 C48 119.2(8) . .
C49 C50 C51 121.8(8) . .
C50 C51 C46 119.3(7) . .
C50 C51 C52 115.9(8) . .
C46 C51 C52 124.8(8) . .
O8 C52 O7 113.9(9) . .
O8 C52 C51 123.3(9) . .
O7 C52 C51 119.1(9) . .
O8 C52 La2 52.3(5) . 1_655
O7 C52 La2 64.1(6) . 1_655
C51 C52 La2 146.6(6) . 1_655
O10 C53 O9 119.7(7) . .
O10 C53 C54 121.5(7) . .
O9 C53 C54 118.5(7) . .
O10 C53 La1 60.5(4) . .
O9 C53 La1 61.0(4) . .
C54 C53 La1 160.9(5) . .
C55 C54 C59 119.7(8) . .
C55 C54 C53 118.1(8) . .
C59 C54 C53 122.3(7) . .
C54 C55 C56 122.7(9) . .
C57 C56 C55 117.4(10) . .
C56 C57 C58 121.4(10) . .
C59 C58 C57 120.3(9) . .
C58 C59 C54 118.4(8) . .
C58 C59 S5 121.0(7) . .
C54 C59 S5 120.6(6) . .
C61 C60 S5 107.9(6) . .
C62 C61 C64 119.1(10) . .
C62 C61 C60 120.1(12) . .
C64 C61 C60 120.8(12) . .
C61 C62 C64 120.3(12) . 3_656
C61 C62 C63 119.5(11) . .
C64 C62 C63 120.1(14) 3_656 .
C61 C64 C62 120.6(11) . 3_656
C61 C64 C65 120.8(11) . .
C62 C64 C65 118.6(14) 3_656 .
O12 C66 O11 120.7(9) . .
O12 C66 C67 119.3(7) . .
O11 C66 C67 120.0(8) . .
O12 C66 La2 59.4(4) . .
O11 C66 La2 62.8(5) . .
C67 C66 La2 166.6(6) . .
C72 C67 C68 118.5(8) . .
C72 C67 C66 124.0(7) . .
C68 C67 C66 117.5(8) . .
C69 C68 C67 121.4(9) . .
C70 C69 C68 119.7(10) . .
C69 C70 C71 119.4(10) . .
C70 C71 C72 122.3(9) . .
C67 C72 C71 118.5(8) . .
C67 C72 S6 120.5(7) . .
C71 C72 S6 120.9(7) . .
C74 C73 S6 108.3(6) . .
C76 C74 C75 121.3(9) 3 .
C76 C74 C73 121.0(10) 3 .
C75 C74 C73 117.7(10) . .
C74 C75 C76 119.2(10) . .
C74 C75 C78 121.3(9) . .
C76 C75 C78 119.4(11) . .
C74 C76 C75 119.4(10) 3 .
C74 C76 C77 120.3(9) 3 .
C75 C76 C77 120.2(11) . .
C03 N01 C05 125(3) . .
C03 N01 C04 118(3) . .
C05 N01 C04 110(2) . .
C06 N02 C08 120.3(19) . .
C06 N02 C07 128.1(17) . .
C08 N02 C07 110.0(17) . .

loop_
_geom_bond_atom_site_label_1
_geom_bond_atom_site_label_2
_geom_bond_distance
_geom_bond_site_symmetry_2
O1 C1 1.273(8) .
O1 La2 2.524(5) .
O1 La1 2.974(5) .
O2 C1 1.236(9) .
O2 La1 2.528(5) .
O3 C26 1.224(10) .
O4 C26 1.252(9) .
O4 La2 2.413(5) 1_655
O5 C27 1.288(8) .
O5 La2 2.584(5) .
O5 La1 2.698(5) .
O6 C27 1.240(8) .
O6 La1 2.556(5) .
O7 C52 1.286(11) .
O7 La2 2.756(7) 1_655
O8 C52 1.199(10) .
O8 La2 2.515(6) 1_655
O9 C53 1.284(8) .
O9 La2 2.591(5) .
O9 La1 2.630(5) .
O10 C53 1.266(8) .
O10 La1 2.620(5) .
O11 C66 1.247(9) .
O11 La2 2.643(6) .
O12 C66 1.236(9) .
O12 La2 2.570(5) .
O13 La1 2.698(9) .
O14 C01 1.59(3) .
O14 La1 2.557(7) .
O15 C03 1.38(2) .
O15 La1 2.509(7) .
O16 La2 2.580(9) .
O22 C06 1.232(16) .
O22 La1 2.497(8) .
La1 C53 3.000(8) .
La1 C27 3.011(8) .
La2 O4 2.413(5) 1_455
La2 O8 2.515(6) 1_455
La2 O7 2.756(7) 1_455
La2 C66 2.968(9) .
La2 C52 3.062(10) 1_455
S1 C7 1.768(8) .
S1 C8 1.833(7) .
S2 C20 1.765(8) .
S2 C15 1.818(7) .
S3 C33 1.787(8) .
S3 C34 1.825(6) .
S4 C46 1.765(8) .
S4 C41 1.819(7) .
S5 C59 1.776(8) .
S5 C60 1.828(9) .
S6 C72 1.779(8) .
S6 C73 1.840(8) .
C1 C2 1.509(10) .
C01 C02 1.461(10) .
C2 C7 1.385(10) .
C2 C3 1.395(11) .
C3 C4 1.374(10) .
C03 N01 1.214(18) .
C4 C5 1.369(11) .
C04 N01 1.53(4) .
C5 C6 1.402(11) .
C05 N01 1.42(2) .
C6 C7 1.398(10) .
C06 N02 1.266(15) .
C07 N02 1.452(19) .
C8 C9 1.526(11) .
C08 N02 1.45(2) .
C9 C10 1.363(11) .
C9 C18 1.413(12) .
C10 C12 1.392(11) .
C10 C11 1.505(11) .
C12 C14 1.404(12) .
C12 C13 1.516(11) .
C14 C16 1.380(12) .
C14 C15 1.526(11) .
C16 C18 1.413(12) .
C16 C17 1.570(12) .
C18 C19 1.539(12) .
C20 C25 1.385(9) .
C20 C21 1.393(10) .
C21 C22 1.385(11) .
C22 C23 1.386(12) .
C23 C24 1.389(11) .
C24 C25 1.374(11) .
C25 C26 1.500(11) .
C27 C28 1.488(9) .
C28 C29 1.392(9) .
C28 C33 1.402(9) .
C29 C30 1.353(9) .
C30 C31 1.359(10) .
C31 C32 1.393(10) .
C32 C33 1.400(9) .
C34 C35 1.509(10) .
C35 C44 1.390(10) .
C35 C36 1.397(11) .
C36 C38 1.407(11) .
C36 C37 1.522(10) .
C38 C40 1.409(10) .
C38 C39 1.548(11) .
C40 C42 1.385(10) .
C40 C41 1.532(10) .
C42 C44 1.406(11) .
C42 C43 1.546(10) .
C44 C45 1.514(10) .
C46 C47 1.401(10) .
C46 C51 1.420(10) .
C47 C48 1.369(10) .
C48 C49 1.375(10) .
C49 C50 1.374(10) .
C50 C51 1.381(10) .
C51 C52 1.488(11) .
C52 La2 3.062(10) 1_655
C53 C54 1.484(10) .
C54 C55 1.380(11) .
C54 C59 1.411(10) .
C55 C56 1.393(12) .
C56 C57 1.380(14) .
C57 C58 1.411(13) .
C58 C59 1.388(11) .
C60 C61 1.497(12) .
C61 C62 1.393(14) .
C61 C64 1.406(14) .
C62 C64 1.414(14) 3_656
C62 C63 1.508(14) .
C64 C62 1.414(14) 3_656
C64 C65 1.533(14) .
C66 C67 1.493(12) .
C67 C72 1.379(11) .
C67 C68 1.404(11) .
C68 C69 1.403(13) .
C69 C70 1.362(13) .
C70 C71 1.368(11) .
C71 C72 1.417(12) .
C73 C74 1.519(11) .
C74 C76 1.384(13) 3
C74 C75 1.411(12) .
C75 C76 1.413(11) .
C75 C78 1.535(13) .
C76 C74 1.384(13) 3
C76 C77 1.529(13) .

loop_
_platon_squeeze_void_nr
_platon_squeeze_void_average_x
_platon_squeeze_void_average_y
_platon_squeeze_void_average_z
_platon_squeeze_void_volume
_platon_squeeze_void_count_electrons
1 -0.001 0.001 0.500 1534.0 78.4
2 -0.129 0.371 0.000 1528.6 78.0
